data_7133806
loop_
_publ_author_name
'Qiu, Xujun'
'Cai, Qianyu'
'Pohl, Eric'
'Jung, Andr&#xe9;'
'Su, Haopu'
'Fuhr, Olaf'
'Schepers, Ute'
'Br&#xe4;se, Stefan'

_publ_section_title
;
 A simple method to modulate the selectivity of aryl azide photolysis
 using cucurbit[8]uril.
;
_journal_issue 88
_journal_name_full 'Chemical communications (Cambridge, England)'
_journal_page_first 12852
_journal_page_last 12855
_journal_paper_doi 10.1039/d4cc04209c
_journal_volume 60
_journal_year 2024
_chemical_formula_moiety 'Cl, H2 O, C26 H23 N2, 0.5(C2 H3 N)'
_chemical_formula_sum 'C27 H26.5 Cl N2.5 O'
_chemical_formula_weight 437.46
_space_group_crystal_system monoclinic
_space_group_IT_number 14
_space_group_name_Hall '-P 2ybc'
_space_group_name_H-M_alt 'P 1 21/c 1'
_atom_sites_solution_hydrogens mixed
_atom_sites_solution_primary dual
_audit_creation_date 2024-06-04
_audit_creation_method
;
Olex2 1.5
(compiled 2024.02.16 svn.r378c4104 for OlexSys, GUI svn.r6928)
;
_audit_update_record
;
2024-08-12 deposited with the CCDC.	2024-10-02 downloaded from the CCDC.
;
_cell_angle_alpha 90
_cell_angle_beta 94.802(3)
_cell_angle_gamma 90
_cell_formula_units_Z 8
_cell_length_a 10.0721(3)
_cell_length_b 19.0557(5)
_cell_length_c 23.2446(8)
_cell_measurement_reflns_used 29415
_cell_measurement_temperature 180
_cell_measurement_theta_max 63.92
_cell_measurement_theta_min 3.32
_cell_volume 4445.7(2)
_computing_cell_refinement
;
X-Area Recipe 2.0.1 (STOE, 2023)
;
_computing_data_collection
;
X-Area Pilatus3_SV 1.31.192.0 (STOE, 2023)
;
_computing_data_reduction
;
X-Area Integrate 2.5.15.0 (STOE, 2023)
X-Area LANA 2.7.12 (STOE, 2023)
;
_computing_molecular_graphics 'Olex2 1.5 (Dolomanov et al., 2009)'
_computing_publication_material
;
STOE & Cie GmbH, X-Area, software package for collecting single-crystal or
multi-domain crystal data on STOE area-detector diffractometers, for image 
processing, for the correction and scaling of reflection intensities and 
for outlier rejection, version 2.3, Darmstadt 2023
;
_computing_structure_refinement 'SHELXL 2018/3 (Sheldrick, 2015)'
_computing_structure_solution 'SHELXT  (Sheldrick, 2015)'
_diffrn_ambient_temperature 180
_diffrn_detector 'Eiger R 4M'
_diffrn_detector_area_resol_mean 13.33
_diffrn_detector_type DECTRIS
_diffrn_measured_fraction_theta_full 0.994
_diffrn_measured_fraction_theta_max 0.987
_diffrn_measurement_details
;
 1419 frames, detector distance = 80 mm
;
_diffrn_measurement_device 'Eulerian 4-circle diffractometer'
_diffrn_measurement_device_type 'Stoe StadiVari'
_diffrn_measurement_method 'rotation method, \w scans'
_diffrn_radiation_collimation '1.2 0.6 mm diameter'
_diffrn_radiation_monochromator 'Graded multilayer mirror'
_diffrn_radiation_polarisn_norm 0
_diffrn_radiation_probe x-ray
_diffrn_radiation_type 'Ga K\a'
_diffrn_radiation_wavelength 1.34143
_diffrn_reflns_av_R_equivalents 0.0330
_diffrn_reflns_av_unetI/netI 0.0355
_diffrn_reflns_Laue_measured_fraction_full 0.994
_diffrn_reflns_Laue_measured_fraction_max 0.987
_diffrn_reflns_limit_h_max 13
_diffrn_reflns_limit_h_min -4
_diffrn_reflns_limit_k_max 25
_diffrn_reflns_limit_k_min -25
_diffrn_reflns_limit_l_max 30
_diffrn_reflns_limit_l_min -30
_diffrn_reflns_number 54227
_diffrn_reflns_point_group_measured_fraction_full 0.994
_diffrn_reflns_point_group_measured_fraction_max 0.987
_diffrn_reflns_theta_full 53.597
_diffrn_reflns_theta_max 62.499
_diffrn_reflns_theta_min 3.320
_diffrn_source 'Metal Jet D2+'
_diffrn_source_current 3.57
_diffrn_source_power 0.250
_diffrn_source_target Ga
_diffrn_source_type 'Metal Jet D2+'
_diffrn_source_voltage 70
_exptl_absorpt_coefficient_mu 1.114
_exptl_absorpt_correction_T_max 0.9675
_exptl_absorpt_correction_T_min 0.8763
_exptl_absorpt_correction_type multi-scan
_exptl_absorpt_process_details
;
STOE LANA, absorption correction by scaling of reflection intensities.
J. Koziskova, F. Hahn, J. Richter, J. Kozisek, "Comparison of different
absorption corrections on the model structure of tetrakis(\m~2~-acetato)-
diaqua-di-copper(II)", Acta Chimica Slovaca, vol. 9, no. 2, 2016, pp. 136 - 140.
;
_exptl_crystal_colour orange
_exptl_crystal_colour_primary orange
_exptl_crystal_density_diffrn 1.307
_exptl_crystal_density_method 'not measured'
_exptl_crystal_description needle
_exptl_crystal_F_000 1848
_exptl_crystal_size_max 0.12
_exptl_crystal_size_mid 0.04
_exptl_crystal_size_min 0.03
_refine_diff_density_max 1.918
_refine_diff_density_min -0.539
_refine_diff_density_rms 0.061
_refine_ls_extinction_method none
_refine_ls_goodness_of_fit_ref 1.083
_refine_ls_hydrogen_treatment constr
_refine_ls_matrix_type full
_refine_ls_number_parameters 575
_refine_ls_number_reflns 10646
_refine_ls_number_restraints 2
_refine_ls_restrained_S_all 1.091
_refine_ls_R_factor_all 0.0814
_refine_ls_R_factor_gt 0.0587
_refine_ls_shift/su_max 0.001
_refine_ls_shift/su_mean 0.000
_refine_ls_structure_factor_coef Fsqd
_refine_ls_weighting_details 'w=1/[\s^2^(Fo^2^)+(0.1174P)^2^] where P=(Fo^2^+2Fc^2^)/3'
_refine_ls_weighting_scheme calc
_refine_ls_wR_factor_gt 0.1777
_refine_ls_wR_factor_ref 0.1883
_reflns_Friedel_coverage 0.000
_reflns_number_gt 7147
_reflns_number_total 10646
_reflns_threshold_expression 'I > 2\s(I)'
_cod_data_source_file d4cc04209c2.cif
_cod_data_source_block xqr320suvb
_cod_depositor_comments 'Adding full bibliography for 7133804--7133806.cif.'
_cod_original_formula_sum 'C27 H26.50 Cl N2.50 O'
_cod_database_code 7133806
_shelx_shelxl_version_number 2018/3
_shelx_space_group_comment
;
The symmetry employed for this shelxl refinement is uniquely defined
by the following loop, which should always be used as a source of
symmetry information in preference to the above space-group names.
They are only intended as comments.
;
_shelx_estimated_absorpt_t_max 0.967
_shelx_estimated_absorpt_t_min 0.878
_olex2_refinement_description
;
1. Fixed Uiso
 At 1.2 times of:
  All C(H) groups, All C(H,H) groups, All N(H) groups
 At 1.5 times of:
  All C(H,H,H) groups, All O(H,H) groups
2. Restrained distances
 C53B-C54B
 1.54 with sigma of 0.02
 C53B-N5B
 1.2 with sigma of 0.02
3. Others
 Fixed Sof: N5A(0.75) C53A(0.75) C54A(0.75) H54A(0.75) H54B(0.75) H54C(0.75)
 N5B(0.25) C53B(0.25) C54B(0.25) H54D(0.25) H54E(0.25) H54F(0.25)
4.a Free rotating group:
 O1(H1A,H1B), O2(H2A,H2B)
4.b Secondary CH2 refined with riding coordinates:
 C7(H7A,H7B), C8(H8A,H8B), C15(H15A,H15B), C16(H16A,H16B), C33(H33A,H33B),
 C34(H34A,H34B), C41(H41A,H41B), C42(H42A,H42B)
4.c Aromatic/amide H refined with riding coordinates:
 N1(H1), C4(H4), C5(H5), C10(H10), C11(H11), C13(H13), C14(H14), C17(H17),
 C21(H21), C22(H22), C23(H23), C24(H24), N3(H3), C30(H30), C31(H31), C36(H36),
 C37(H37), C39(H39), C40(H40), C43(H43), C47(H47), C48(H48), C49(H49), C50(H50)
4.d Idealised Me refined as rotating group:
 C26(H26A,H26B,H26C), C52(H52A,H52B,H52C), C54A(H54A,H54B,H54C), C54B(H54D,
 H54E,H54F)
;
_olex2_submission_special_instructions 'No special instructions were received'
_stoe_detector_distance '80.0 mm'
_stoe_detector_pixelsize_x '0.075 mm'
_stoe_detector_pixelsize_y '0.075 mm'
_stoe_detector_size_x '15.5 cm'
_stoe_detector_size_y '16.2 cm'
_stoe_evaluation_integration_a 18.0
_stoe_evaluation_integration_b 0.4
_stoe_evaluation_integration_ems 0.014
_stoe_evaluation_lana_bis_l_even_max -
_stoe_evaluation_lana_bis_l_odd_max -
_stoe_evaluation_lana_bos_l_even_max 4
_stoe_evaluation_lana_bos_l_odd_max 1
_stoe_evaluation_lana_completeness 98.7
_stoe_evaluation_lana_dxs_max_order -
_stoe_evaluation_lana_dys_max_order -
_stoe_evaluation_lana_fs_max_order 3
_stoe_evaluation_lana_max_2theta_available 128.3
_stoe_evaluation_lana_max_2theta_desired 125.0
_stoe_evaluation_lana_mean_redundancy 5.1
_stoe_evaluation_lana_number_refls_after_or 54227
_stoe_evaluation_lana_number_refls_outliers 3304
_stoe_evaluation_lana_number_refls_total 57531
_stoe_evaluation_lana_number_refls_unique 10646
_stoe_evaluation_lana_number_refls_written 54227
_stoe_evaluation_lana_or_c1 0.035
_stoe_evaluation_lana_or_c2 0
_stoe_evaluation_lana_or_c3 0
_stoe_evaluation_lana_or_c4 0.7
_stoe_evaluation_lana_point_group 2/m
_stoe_evaluation_lana_table
;
#----------------------------------------------------------------------------
2Theta          12.2   25.6   39.0   52.4   65.8   79.2   92.6  106.0  119.4
#----------------------------------------------------------------------------
<Resolution>    5.38   2.84   1.93   1.50   1.23   1.06   0.93   0.84   0.78
N(total)         117    695   2569   8277  10280  10167  10991   9025   5410
<Redundancy>     1.8    2.4    3.9    7.7    7.2    5.7    5.5    4.3    3.0
Complet. [%%]    92.4   97.0   99.8  100.0  100.0   98.4   99.8   99.7   95.4
<I/sigma>      207.7  111.3   40.8   19.4   10.6    7.1    3.5    2.5    1.9
R(int)         0.012  0.010  0.016  0.022  0.033  0.045  0.085  0.108  0.133
#----------------------------------------------------------------------------
;
_stoe_measurement_identifier XQR320SUVB
_stoe_measurement_max_exposure_per_frame '1.0 s'
_stoe_measurement_mean_exposure_per_frame '1.0 s'
_stoe_measurement_min_exposure_per_frame '1.0 s'
_stoe_measurement_total_exposure_time '24 min'
_stoe_measurement_total_frame_number 1419
_stoe_measurement_total_run_number 17
_stoe_measurement_tube_power '250 W'

loop_
_space_group_symop_operation_xyz
'x, y, z'
'-x, y+1/2, -z+1/2'
'-x, -y, -z'
'x, -y-1/2, z-1/2'

loop_
_atom_site_label
_atom_site_type_symbol
_atom_site_fract_x
_atom_site_fract_y
_atom_site_fract_z
_atom_site_U_iso_or_equiv
_atom_site_adp_type
_atom_site_occupancy
_atom_site_site_symmetry_order
_atom_site_calc_flag
_atom_site_refinement_flags_posn
_atom_site_refinement_flags_adp
_atom_site_refinement_flags_occupancy
_atom_site_disorder_assembly
_atom_site_disorder_group
Cl1 Cl 0.39486(10) 0.98118(4) 0.35519(4) 0.0745(3) Uani 1 1 d . . . . .
Cl2 Cl 0.29072(10) 0.35638(4) 0.27507(3) 0.0699(3) Uani 1 1 d . . . . .
O1 O 0.6932(2) 0.92968(11) 0.34702(8) 0.0602(5) Uani 1 1 d G . . . .
H1A H 0.705988 0.916408 0.312996 0.090 Uiso 1 1 d G U . . .
H1B H 0.611798 0.942196 0.344877 0.090 Uiso 1 1 d G U . . .
O2 O 0.4137(3) 0.85721(12) 0.25996(10) 0.0712(6) Uani 1 1 d G . . . .
H2A H 0.493391 0.859016 0.250508 0.107 Uiso 1 1 d G U . . .
H2B H 0.409652 0.888958 0.285393 0.107 Uiso 1 1 d G U . . .
N1 N 0.72484(16) 0.81095(9) 0.41680(8) 0.0302(4) Uani 1 1 d . . . . .
H1 H 0.711991 0.850958 0.398260 0.036 Uiso 1 1 calc R U . . .
N2 N 0.79513(16) 0.67040(10) 0.31767(8) 0.0313(4) Uani 1 1 d . . . . .
C1 C 0.71611(18) 0.80072(11) 0.47480(9) 0.0288(4) Uani 1 1 d . . . . .
C2 C 0.74997(18) 0.72946(11) 0.48909(9) 0.0276(4) Uani 1 1 d . . . . .
C3 C 0.7686(2) 0.71130(11) 0.54909(9) 0.0323(5) Uani 1 1 d . . . . .
C4 C 0.7165(2) 0.75715(12) 0.58673(10) 0.0364(5) Uani 1 1 d . . . . .
H4 H 0.707548 0.742087 0.625172 0.044 Uiso 1 1 calc R U . . .
C5 C 0.6757(2) 0.82591(12) 0.57072(10) 0.0349(5) Uani 1 1 d . . . . .
H5 H 0.638238 0.855101 0.598279 0.042 Uiso 1 1 calc R U . . .
C6 C 0.68892(19) 0.85165(11) 0.51594(10) 0.0310(5) Uani 1 1 d . . . . .
C7 C 0.8745(2) 0.66001(13) 0.57360(11) 0.0425(6) Uani 1 1 d . . . . .
H7A H 0.859319 0.613870 0.554600 0.051 Uiso 1 1 calc R U . . .
H7B H 0.865457 0.653679 0.615366 0.051 Uiso 1 1 calc R U . . .
C8 C 1.0173(3) 0.68489(17) 0.5651(2) 0.0973(15) Uani 1 1 d . . . . .
H8A H 1.077638 0.669865 0.598647 0.117 Uiso 1 1 calc R U . . .
H8B H 1.047844 0.662171 0.530229 0.117 Uiso 1 1 calc R U . . .
C9 C 1.0264(3) 0.76385(16) 0.5586(2) 0.0769(12) Uani 1 1 d . . . . .
C10 C 1.0047(3) 0.8101(2) 0.60263(19) 0.0796(12) Uani 1 1 d . . . . .
H10 H 1.018682 0.794789 0.641567 0.096 Uiso 1 1 calc R U . . .
C11 C 0.9623(3) 0.87921(18) 0.59099(18) 0.0719(10) Uani 1 1 d . . . . .
H11 H 0.947267 0.910454 0.621619 0.086 Uiso 1 1 calc R U . . .
C12 C 0.9428(2) 0.90121(14) 0.53374(17) 0.0616(9) Uani 1 1 d . . . . .
C13 C 0.9926(2) 0.85937(15) 0.49199(17) 0.0637(9) Uani 1 1 d . . . . .
H13 H 0.999288 0.877363 0.454224 0.076 Uiso 1 1 calc R U . . .
C14 C 1.0328(2) 0.79132(16) 0.5050(2) 0.0712(11) Uani 1 1 d . . . . .
H14 H 1.065737 0.763090 0.475707 0.085 Uiso 1 1 calc R U . . .
C15 C 0.8445(3) 0.95844(15) 0.5157(2) 0.0835(13) Uani 1 1 d . . . . .
H15A H 0.871008 0.981028 0.480080 0.100 Uiso 1 1 calc R U . . .
H15B H 0.846590 0.994625 0.546349 0.100 Uiso 1 1 calc R U . . .
C16 C 0.6997(2) 0.92927(11) 0.50462(11) 0.0370(5) Uani 1 1 d . . . . .
H16A H 0.641048 0.954722 0.529659 0.044 Uiso 1 1 calc R U . . .
H16B H 0.667044 0.938785 0.464011 0.044 Uiso 1 1 calc R U . . .
C17 C 0.77124(19) 0.73558(11) 0.33498(10) 0.0323(5) Uani 1 1 d . . . . .
H17 H 0.764146 0.772912 0.307811 0.039 Uiso 1 1 calc R U . . .
C18 C 0.75678(19) 0.74864(10) 0.39285(9) 0.0288(4) Uani 1 1 d . . . . .
C19 C 0.77082(18) 0.69580(10) 0.43542(9) 0.0276(4) Uani 1 1 d . . . . .
C20 C 0.78828(18) 0.62560(11) 0.41578(9) 0.0283(4) Uani 1 1 d . . . . .
C21 C 0.7874(2) 0.56573(11) 0.45169(10) 0.0347(5) Uani 1 1 d . . . . .
H21 H 0.774113 0.571610 0.491387 0.042 Uiso 1 1 calc R U . . .
C22 C 0.8051(2) 0.49999(12) 0.43096(11) 0.0408(5) Uani 1 1 d . . . . .
H22 H 0.805709 0.460825 0.456264 0.049 Uiso 1 1 calc R U . . .
C23 C 0.8224(2) 0.48985(12) 0.37234(11) 0.0416(5) Uani 1 1 d . . . . .
H23 H 0.836778 0.443898 0.358285 0.050 Uiso 1 1 calc R U . . .
C24 C 0.8187(2) 0.54570(12) 0.33518(10) 0.0361(5) Uani 1 1 d . . . . .
H24 H 0.827727 0.538234 0.295282 0.043 Uiso 1 1 calc R U . . .
C25 C 0.80188(19) 0.61346(11) 0.35583(9) 0.0304(4) Uani 1 1 d . . . . .
C26 C 0.8124(2) 0.65900(14) 0.25586(10) 0.0401(5) Uani 1 1 d . . . . .
H26A H 0.901757 0.640340 0.251690 0.060 Uiso 1 1 calc R U . . .
H26B H 0.801393 0.703656 0.235100 0.060 Uiso 1 1 calc R U . . .
H26C H 0.745507 0.625430 0.239792 0.060 Uiso 1 1 calc R U . . .
N3 N 0.43966(16) 0.74048(9) 0.33473(7) 0.0271(4) Uani 1 1 d . . . . .
H3 H 0.443787 0.773849 0.308769 0.032 Uiso 1 1 calc R U . . .
N4 N 0.37359(15) 0.81167(8) 0.47530(7) 0.0263(4) Uani 1 1 d . . . . .
C27 C 0.45437(17) 0.66973(10) 0.32537(8) 0.0236(4) Uani 1 1 d . . . . .
C28 C 0.43896(17) 0.63231(10) 0.37757(8) 0.0217(4) Uani 1 1 d . . . . .
C29 C 0.42216(18) 0.55809(10) 0.37441(8) 0.0241(4) Uani 1 1 d . . . . .
C30 C 0.45993(19) 0.52655(11) 0.32501(9) 0.0295(4) Uani 1 1 d . . . . .
H30 H 0.469160 0.476946 0.324487 0.035 Uiso 1 1 calc R U . . .
C31 C 0.48537(19) 0.56466(12) 0.27536(9) 0.0302(4) Uani 1 1 d . . . . .
H31 H 0.515471 0.540365 0.243219 0.036 Uiso 1 1 calc R U . . .
C32 C 0.46780(18) 0.63654(11) 0.27200(8) 0.0276(4) Uani 1 1 d . . . . .
C33 C 0.3286(2) 0.51811(10) 0.41092(9) 0.0281(4) Uani 1 1 d . . . . .
H33A H 0.364774 0.519225 0.451842 0.034 Uiso 1 1 calc R U . . .
H33B H 0.324043 0.468460 0.398383 0.034 Uiso 1 1 calc R U . . .
C34 C 0.1845(2) 0.55008(12) 0.40577(9) 0.0315(4) Uani 1 1 d . . . . .
H34A H 0.119283 0.512739 0.412586 0.038 Uiso 1 1 calc R U . . .
H34B H 0.178284 0.586453 0.435831 0.038 Uiso 1 1 calc R U . . .
C35 C 0.14997(18) 0.58218(11) 0.34715(9) 0.0289(4) Uani 1 1 d . . . . .
C36 C 0.1591(2) 0.54223(13) 0.29736(9) 0.0343(5) Uani 1 1 d . . . . .
H36 H 0.148880 0.492724 0.298933 0.041 Uiso 1 1 calc R U . . .
C37 C 0.1830(2) 0.57409(14) 0.24559(10) 0.0395(5) Uani 1 1 d . . . . .
H37 H 0.188795 0.546302 0.211958 0.047 Uiso 1 1 calc R U . . .
C38 C 0.1985(2) 0.64642(14) 0.24261(10) 0.0397(6) Uani 1 1 d . . . . .
C39 C 0.1605(2) 0.68649(13) 0.28852(10) 0.0372(5) Uani 1 1 d . . . . .
H39 H 0.150369 0.735828 0.284268 0.045 Uiso 1 1 calc R U . . .
C40 C 0.13708(19) 0.65471(11) 0.34061(9) 0.0305(4) Uani 1 1 d . . . . .
H40 H 0.112228 0.682526 0.371884 0.037 Uiso 1 1 calc R U . . .
C41 C 0.2809(2) 0.67739(18) 0.19769(11) 0.0545(8) Uani 1 1 d . . . . .
H41A H 0.254616 0.727004 0.191141 0.065 Uiso 1 1 calc R U . . .
H41B H 0.261296 0.651850 0.160872 0.065 Uiso 1 1 calc R U . . .
C42 C 0.4354(2) 0.67393(13) 0.21535(9) 0.0348(5) Uani 1 1 d . . . . .
H42A H 0.479757 0.649317 0.184692 0.042 Uiso 1 1 calc R U . . .
H42B H 0.471466 0.722250 0.218326 0.042 Uiso 1 1 calc R U . . .
C43 C 0.39250(19) 0.81227(10) 0.41915(9) 0.0277(4) Uani 1 1 d . . . . .
H43 H 0.388849 0.855198 0.398296 0.033 Uiso 1 1 calc R U . . .
C44 C 0.41746(18) 0.74988(10) 0.39152(8) 0.0245(4) Uani 1 1 d . . . . .
C45 C 0.42093(17) 0.68470(10) 0.42023(8) 0.0220(4) Uani 1 1 d . . . . .
C46 C 0.41394(17) 0.68562(10) 0.48105(8) 0.0220(4) Uani 1 1 d . . . . .
C47 C 0.44162(19) 0.62710(10) 0.51704(8) 0.0265(4) Uani 1 1 d . . . . .
H47 H 0.468843 0.584353 0.500588 0.032 Uiso 1 1 calc R U . . .
C48 C 0.4301(2) 0.63050(12) 0.57525(9) 0.0307(4) Uani 1 1 d . . . . .
H48 H 0.448484 0.590198 0.598633 0.037 Uiso 1 1 calc R U . . .
C49 C 0.3915(2) 0.69303(12) 0.60032(9) 0.0333(5) Uani 1 1 d . . . . .
H49 H 0.379261 0.694361 0.640390 0.040 Uiso 1 1 calc R U . . .
C50 C 0.3712(2) 0.75220(12) 0.56782(9) 0.0314(4) Uani 1 1 d . . . . .
H50 H 0.347848 0.794891 0.585495 0.038 Uiso 1 1 calc R U . . .
C51 C 0.38492(18) 0.75008(10) 0.50812(8) 0.0243(4) Uani 1 1 d . . . . .
C52 C 0.3447(2) 0.87897(11) 0.50286(10) 0.0355(5) Uani 1 1 d . . . . .
H52A H 0.259244 0.875722 0.519946 0.053 Uiso 1 1 calc R U . . .
H52B H 0.340233 0.916381 0.473832 0.053 Uiso 1 1 calc R U . . .
H52C H 0.415546 0.889565 0.533125 0.053 Uiso 1 1 calc R U . . .
N5A N 0.0881(4) 0.8283(2) 0.36546(19) 0.0814(11) Uiso 0.75 1 d . . P A 1
C53A C 0.0714(4) 0.8725(3) 0.3339(2) 0.0667(11) Uiso 0.75 1 d . . P A 1
C54A C 0.0585(11) 0.9211(6) 0.2896(5) 0.162(4) Uiso 0.75 1 d . . P A 1
H54A H 0.094861 0.901459 0.255235 0.243 Uiso 0.75 1 calc R U P A 1
H54B H 0.107291 0.963869 0.301442 0.243 Uiso 0.75 1 calc R U P A 1
H54C H -0.035976 0.932300 0.280643 0.243 Uiso 0.75 1 calc R U P A 1
N5B N 0.0760(12) 0.8478(7) 0.2072(5) 0.083(3) Uiso 0.25 1 d D . P B 2
C53B C 0.061(2) 0.8842(10) 0.2550(8) 0.107(6) Uiso 0.25 1 d D . P B 2
C54B C 0.0358(14) 0.9422(7) 0.3122(6) 0.063(3) Uiso 0.25 1 d D . P B 2
H54D H 0.089880 0.984429 0.308521 0.094 Uiso 0.25 1 calc R U P B 2
H54E H 0.062257 0.919073 0.349078 0.094 Uiso 0.25 1 calc R U P B 2
H54F H -0.058505 0.955169 0.310854 0.094 Uiso 0.25 1 calc R U P B 2

loop_
_atom_site_aniso_label
_atom_site_aniso_U_11
_atom_site_aniso_U_22
_atom_site_aniso_U_33
_atom_site_aniso_U_23
_atom_site_aniso_U_13
_atom_site_aniso_U_12
Cl1 0.1152(7) 0.0431(4) 0.0730(5) 0.0165(4) 0.0536(5) 0.0123(4)
Cl2 0.1290(7) 0.0420(4) 0.0414(4) -0.0110(3) 0.0234(4) -0.0242(4)
O1 0.0960(16) 0.0391(11) 0.0461(11) 0.0104(9) 0.0087(10) 0.0104(10)
O2 0.1133(19) 0.0470(13) 0.0541(13) 0.0131(10) 0.0116(12) -0.0101(12)
N1 0.0300(9) 0.0232(9) 0.0372(10) 0.0088(7) 0.0014(7) -0.0001(6)
N2 0.0240(8) 0.0354(10) 0.0351(10) 0.0073(8) 0.0056(7) 0.0009(7)
C1 0.0188(9) 0.0280(11) 0.0388(11) 0.0062(9) -0.0012(7) -0.0050(7)
C2 0.0214(9) 0.0254(10) 0.0355(11) 0.0049(8) -0.0008(7) -0.0070(7)
C3 0.0295(11) 0.0294(11) 0.0367(11) 0.0069(9) -0.0052(8) -0.0099(8)
C4 0.0357(12) 0.0383(13) 0.0344(11) 0.0045(10) -0.0017(9) -0.0112(9)
C5 0.0267(10) 0.0367(12) 0.0410(12) -0.0008(10) 0.0011(8) -0.0035(8)
C6 0.0205(9) 0.0285(11) 0.0434(12) 0.0010(9) -0.0020(8) -0.0033(7)
C7 0.0488(14) 0.0328(12) 0.0429(13) 0.0095(10) -0.0141(10) -0.0043(10)
C8 0.0475(18) 0.0432(18) 0.196(5) 0.041(2) -0.021(2) 0.0037(13)
C9 0.0277(14) 0.0371(16) 0.160(4) 0.024(2) -0.0274(17) -0.0068(11)
C10 0.0396(16) 0.076(2) 0.116(3) 0.030(2) -0.0354(17) -0.0211(15)
C11 0.0408(16) 0.056(2) 0.113(3) -0.0027(19) -0.0235(16) -0.0148(13)
C12 0.0267(12) 0.0285(13) 0.128(3) 0.0041(16) -0.0035(14) -0.0097(10)
C13 0.0260(12) 0.0496(17) 0.114(3) 0.0197(17) -0.0027(14) -0.0157(11)
C14 0.0230(13) 0.0405(16) 0.149(3) 0.0073(19) -0.0013(15) -0.0045(10)
C15 0.0359(15) 0.0304(14) 0.182(4) 0.0199(19) -0.0076(18) -0.0063(11)
C16 0.0313(11) 0.0291(11) 0.0499(14) 0.0013(10) -0.0006(9) 0.0014(8)
C17 0.0259(10) 0.0305(11) 0.0407(12) 0.0115(9) 0.0040(8) -0.0002(8)
C18 0.0234(9) 0.0257(10) 0.0372(11) 0.0078(8) 0.0020(7) -0.0021(7)
C19 0.0202(9) 0.0253(10) 0.0370(11) 0.0075(8) 0.0002(7) -0.0035(7)
C20 0.0202(9) 0.0264(10) 0.0382(11) 0.0066(8) 0.0017(7) -0.0019(7)
C21 0.0349(11) 0.0279(11) 0.0412(12) 0.0079(9) 0.0032(9) -0.0043(8)
C22 0.0414(13) 0.0260(11) 0.0551(15) 0.0102(10) 0.0044(10) -0.0004(9)
C23 0.0398(13) 0.0269(12) 0.0584(15) 0.0008(11) 0.0069(10) 0.0029(9)
C24 0.0301(11) 0.0354(12) 0.0436(13) 0.0004(10) 0.0086(9) 0.0029(9)
C25 0.0208(9) 0.0296(11) 0.0410(12) 0.0072(9) 0.0035(8) 0.0000(7)
C26 0.0374(12) 0.0469(14) 0.0375(12) 0.0041(11) 0.0110(9) 0.0035(10)
N3 0.0294(9) 0.0249(9) 0.0267(8) 0.0064(7) 0.0007(6) -0.0038(6)
N4 0.0226(8) 0.0204(8) 0.0357(9) -0.0020(7) 0.0011(6) 0.0010(6)
C27 0.0196(9) 0.0279(10) 0.0232(9) 0.0031(8) 0.0006(7) -0.0020(7)
C28 0.0192(8) 0.0242(10) 0.0212(9) 0.0015(7) -0.0009(6) 0.0001(7)
C29 0.0235(9) 0.0236(10) 0.0244(9) -0.0003(7) -0.0027(7) 0.0014(7)
C30 0.0274(10) 0.0276(11) 0.0328(11) -0.0039(8) -0.0019(8) 0.0040(8)
C31 0.0238(10) 0.0399(12) 0.0271(10) -0.0063(9) 0.0027(7) 0.0020(8)
C32 0.0210(9) 0.0393(12) 0.0225(9) 0.0012(8) 0.0020(7) -0.0019(8)
C33 0.0342(11) 0.0209(10) 0.0292(10) 0.0021(8) 0.0019(8) -0.0028(7)
C34 0.0321(11) 0.0326(11) 0.0307(11) 0.0033(9) 0.0075(8) -0.0047(8)
C35 0.0204(9) 0.0325(11) 0.0337(11) 0.0034(9) 0.0025(7) -0.0046(7)
C36 0.0257(10) 0.0400(13) 0.0367(11) -0.0033(10) 0.0006(8) -0.0039(8)
C37 0.0257(11) 0.0626(17) 0.0295(11) -0.0036(11) -0.0021(8) -0.0007(10)
C38 0.0231(10) 0.0655(17) 0.0298(11) 0.0157(11) -0.0020(8) -0.0016(10)
C39 0.0244(10) 0.0414(13) 0.0446(13) 0.0161(10) -0.0046(9) 0.0010(8)
C40 0.0216(10) 0.0352(12) 0.0346(11) 0.0034(9) 0.0016(8) 0.0022(8)
C41 0.0357(13) 0.093(2) 0.0339(13) 0.0278(14) -0.0015(10) -0.0017(13)
C42 0.0305(11) 0.0516(14) 0.0228(10) 0.0055(9) 0.0045(8) -0.0033(9)
C43 0.0245(10) 0.0213(10) 0.0367(11) 0.0043(8) -0.0004(8) -0.0003(7)
C44 0.0231(9) 0.0223(10) 0.0276(10) 0.0034(8) -0.0007(7) -0.0029(7)
C45 0.0187(8) 0.0209(9) 0.0258(9) 0.0006(7) -0.0011(7) -0.0011(6)
C46 0.0201(9) 0.0222(10) 0.0234(9) -0.0003(7) -0.0001(6) -0.0016(7)
C47 0.0291(10) 0.0234(10) 0.0263(10) 0.0001(8) -0.0009(7) 0.0010(7)
C48 0.0338(11) 0.0329(11) 0.0248(10) 0.0048(8) -0.0009(8) 0.0000(8)
C49 0.0359(11) 0.0413(13) 0.0229(10) -0.0034(9) 0.0039(8) -0.0030(9)
C50 0.0309(10) 0.0321(11) 0.0319(11) -0.0094(9) 0.0063(8) -0.0013(8)
C51 0.0199(9) 0.0238(10) 0.0289(10) -0.0024(8) 0.0010(7) -0.0009(7)
C52 0.0313(11) 0.0241(11) 0.0513(14) -0.0077(9) 0.0051(9) 0.0041(8)

loop_
_atom_type_symbol
_atom_type_description
_atom_type_scat_dispersion_real
_atom_type_scat_dispersion_imag
_atom_type_scat_source
C C 0.0137 0.0067 'International Tables Vol C Tables 4.2.6.8 and 6.1.1.4'
H H 0.0000 0.0000 'International Tables Vol C Tables 4.2.6.8 and 6.1.1.4'
Cl Cl 0.3281 0.5435 'International Tables Vol C Tables 4.2.6.8 and 6.1.1.4'
N N 0.0241 0.0134 'International Tables Vol C Tables 4.2.6.8 and 6.1.1.4'
O O 0.0389 0.0241 'International Tables Vol C Tables 4.2.6.8 and 6.1.1.4'

loop_
_geom_angle_atom_site_label_1
_geom_angle_atom_site_label_2
_geom_angle_atom_site_label_3
_geom_angle
_geom_angle_site_symmetry_1
_geom_angle_site_symmetry_3
_geom_angle_publ_flag
H1A O1 H1B 104.4 . . ?
H2A O2 H2B 104.6 . . ?
C1 N1 H1 125.8 . . ?
C18 N1 H1 125.8 . . ?
C18 N1 C1 108.34(17) . . ?
C17 N2 C25 122.08(19) . . ?
C17 N2 C26 117.99(18) . . ?
C25 N2 C26 119.92(19) . . ?
N1 C1 C2 109.21(18) . . ?
N1 C1 C6 127.05(19) . . ?
C6 C1 C2 123.58(19) . . ?
C1 C2 C3 117.61(19) . . ?
C1 C2 C19 105.77(17) . . ?
C19 C2 C3 136.19(19) . . ?
C2 C3 C7 123.3(2) . . ?
C4 C3 C2 116.2(2) . . ?
C4 C3 C7 117.6(2) . . ?
C3 C4 H4 118.6 . . ?
C3 C4 C5 122.7(2) . . ?
C5 C4 H4 118.6 . . ?
C4 C5 H5 119.2 . . ?
C6 C5 C4 121.6(2) . . ?
C6 C5 H5 119.2 . . ?
C1 C6 C16 122.5(2) . . ?
C5 C6 C1 114.92(19) . . ?
C5 C6 C16 121.5(2) . . ?
C3 C7 H7A 109.0 . . ?
C3 C7 H7B 109.0 . . ?
C3 C7 C8 112.7(2) . . ?
H7A C7 H7B 107.8 . . ?
C8 C7 H7A 109.0 . . ?
C8 C7 H7B 109.0 . . ?
C7 C8 H8A 109.1 . . ?
C7 C8 H8B 109.1 . . ?
H8A C8 H8B 107.8 . . ?
C9 C8 C7 112.5(3) . . ?
C9 C8 H8A 109.1 . . ?
C9 C8 H8B 109.1 . . ?
C10 C9 C8 123.0(4) . . ?
C14 C9 C8 118.8(4) . . ?
C14 C9 C10 117.1(3) . . ?
C9 C10 H10 119.3 . . ?
C9 C10 C11 121.3(4) . . ?
C11 C10 H10 119.3 . . ?
C10 C11 H11 120.6 . . ?
C12 C11 C10 118.9(4) . . ?
C12 C11 H11 120.6 . . ?
C11 C12 C15 121.3(4) . . ?
C13 C12 C11 117.8(3) . . ?
C13 C12 C15 119.4(4) . . ?
C12 C13 H13 119.9 . . ?
C12 C13 C14 120.2(4) . . ?
C14 C13 H13 119.9 . . ?
C9 C14 C13 121.8(4) . . ?
C9 C14 H14 119.1 . . ?
C13 C14 H14 119.1 . . ?
C12 C15 H15A 109.3 . . ?
C12 C15 H15B 109.3 . . ?
C12 C15 C16 111.8(2) . . ?
H15A C15 H15B 107.9 . . ?
C16 C15 H15A 109.3 . . ?
C16 C15 H15B 109.3 . . ?
C6 C16 C15 113.58(19) . . ?
C6 C16 H16A 108.9 . . ?
C6 C16 H16B 108.9 . . ?
C15 C16 H16A 108.9 . . ?
C15 C16 H16B 108.9 . . ?
H16A C16 H16B 107.7 . . ?
N2 C17 H17 120.1 . . ?
N2 C17 C18 119.72(19) . . ?
C18 C17 H17 120.1 . . ?
N1 C18 C17 126.90(18) . . ?
N1 C18 C19 110.42(19) . . ?
C17 C18 C19 122.7(2) . . ?
C18 C19 C2 106.12(18) . . ?
C18 C19 C20 116.87(19) . . ?
C20 C19 C2 136.69(19) . . ?
C19 C20 C25 119.14(18) . . ?
C21 C20 C19 124.0(2) . . ?
C21 C20 C25 116.8(2) . . ?
C20 C21 H21 119.1 . . ?
C22 C21 C20 121.8(2) . . ?
C22 C21 H21 119.1 . . ?
C21 C22 H22 119.9 . . ?
C21 C22 C23 120.2(2) . . ?
C23 C22 H22 119.9 . . ?
C22 C23 H23 119.8 . . ?
C24 C23 C22 120.5(2) . . ?
C24 C23 H23 119.8 . . ?
C23 C24 H24 120.0 . . ?
C23 C24 C25 120.0(2) . . ?
C25 C24 H24 120.0 . . ?
N2 C25 C20 119.25(19) . . ?
C24 C25 N2 120.1(2) . . ?
C24 C25 C20 120.66(19) . . ?
N2 C26 H26A 109.5 . . ?
N2 C26 H26B 109.5 . . ?
N2 C26 H26C 109.5 . . ?
H26A C26 H26B 109.5 . . ?
H26A C26 H26C 109.5 . . ?
H26B C26 H26C 109.5 . . ?
C27 N3 H3 126.0 . . ?
C44 N3 H3 126.0 . . ?
C44 N3 C27 108.01(16) . . ?
C43 N4 C51 121.91(17) . . ?
C43 N4 C52 117.86(17) . . ?
C51 N4 C52 120.20(18) . . ?
N3 C27 C28 109.54(16) . . ?
N3 C27 C32 126.78(18) . . ?
C32 C27 C28 123.34(18) . . ?
C27 C28 C45 105.66(16) . . ?
C29 C28 C27 118.22(17) . . ?
C29 C28 C45 135.02(17) . . ?
C28 C29 C33 122.91(17) . . ?
C30 C29 C28 115.85(18) . . ?
C30 C29 C33 118.23(17) . . ?
C29 C30 H30 118.6 . . ?
C29 C30 C31 122.76(19) . . ?
C31 C30 H30 118.6 . . ?
C30 C31 H31 119.1 . . ?
C32 C31 C30 121.82(19) . . ?
C32 C31 H31 119.1 . . ?
C27 C32 C42 121.79(19) . . ?
C31 C32 C27 114.60(18) . . ?
C31 C32 C42 122.31(19) . . ?
C29 C33 H33A 109.2 . . ?
C29 C33 H33B 109.2 . . ?
C29 C33 C34 112.00(16) . . ?
H33A C33 H33B 107.9 . . ?
C34 C33 H33A 109.2 . . ?
C34 C33 H33B 109.2 . . ?
C33 C34 H34A 109.3 . . ?
C33 C34 H34B 109.3 . . ?
H34A C34 H34B 108.0 . . ?
C35 C34 C33 111.62(16) . . ?
C35 C34 H34A 109.3 . . ?
C35 C34 H34B 109.3 . . ?
C36 C35 C34 120.15(19) . . ?
C36 C35 C40 117.5(2) . . ?
C40 C35 C34 120.84(19) . . ?
C35 C36 H36 119.7 . . ?
C37 C36 C35 120.6(2) . . ?
C37 C36 H36 119.7 . . ?
C36 C37 H37 119.8 . . ?
C36 C37 C38 120.4(2) . . ?
C38 C37 H37 119.8 . . ?
C37 C38 C39 117.8(2) . . ?
C37 C38 C41 119.6(2) . . ?
C39 C38 C41 121.3(2) . . ?
C38 C39 H39 119.8 . . ?
C40 C39 C38 120.4(2) . . ?
C40 C39 H39 119.8 . . ?
C35 C40 H40 119.8 . . ?
C39 C40 C35 120.3(2) . . ?
C39 C40 H40 119.8 . . ?
C38 C41 H41A 109.0 . . ?
C38 C41 H41B 109.0 . . ?
C38 C41 C42 113.06(18) . . ?
H41A C41 H41B 107.8 . . ?
C42 C41 H41A 109.0 . . ?
C42 C41 H41B 109.0 . . ?
C32 C42 C41 112.53(17) . . ?
C32 C42 H42A 109.1 . . ?
C32 C42 H42B 109.1 . . ?
C41 C42 H42A 109.1 . . ?
C41 C42 H42B 109.1 . . ?
H42A C42 H42B 107.8 . . ?
N4 C43 H43 120.2 . . ?
N4 C43 C44 119.52(18) . . ?
C44 C43 H43 120.2 . . ?
N3 C44 C43 127.62(18) . . ?
N3 C44 C45 109.99(17) . . ?
C43 C44 C45 122.38(18) . . ?
C44 C45 C28 106.66(16) . . ?
C44 C45 C46 117.32(17) . . ?
C46 C45 C28 135.91(17) . . ?
C45 C46 C51 118.68(17) . . ?
C47 C46 C45 123.88(17) . . ?
C47 C46 C51 117.34(17) . . ?
C46 C47 H47 119.3 . . ?
C48 C47 C46 121.39(19) . . ?
C48 C47 H47 119.3 . . ?
C47 C48 H48 119.9 . . ?
C47 C48 C49 120.16(19) . . ?
C49 C48 H48 119.9 . . ?
C48 C49 H49 119.7 . . ?
C50 C49 C48 120.57(19) . . ?
C50 C49 H49 119.7 . . ?
C49 C50 H50 120.0 . . ?
C49 C50 C51 120.05(19) . . ?
C51 C50 H50 120.0 . . ?
N4 C51 C46 119.59(17) . . ?
N4 C51 C50 120.25(18) . . ?
C50 C51 C46 120.15(18) . . ?
N4 C52 H52A 109.5 . . ?
N4 C52 H52B 109.5 . . ?
N4 C52 H52C 109.5 . . ?
H52A C52 H52B 109.5 . . ?
H52A C52 H52C 109.5 . . ?
H52B C52 H52C 109.5 . . ?
N5A C53A C54A 172.1(7) . . ?
C53A C54A H54A 109.5 . . ?
C53A C54A H54B 109.5 . . ?
C53A C54A H54C 109.5 . . ?
H54A C54A H54B 109.5 . . ?
H54A C54A H54C 109.5 . . ?
H54B C54A H54C 109.5 . . ?
N5B C53B C54B 172.3(18) . . ?
C53B C54B H54D 109.5 . . ?
C53B C54B H54E 109.5 . . ?
C53B C54B H54F 109.5 . . ?
H54D C54B H54E 109.5 . . ?
H54D C54B H54F 109.5 . . ?
H54E C54B H54F 109.5 . . ?

loop_
_geom_bond_atom_site_label_1
_geom_bond_atom_site_label_2
_geom_bond_distance
_geom_bond_site_symmetry_2
_geom_bond_publ_flag
O1 H1A 0.8501 . ?
O1 H1B 0.8518 . ?
O2 H2A 0.8506 . ?
O2 H2B 0.8492 . ?
N1 H1 0.8800 . ?
N1 C1 1.372(3) . ?
N1 C18 1.361(3) . ?
N2 C17 1.334(3) . ?
N2 C25 1.400(3) . ?
N2 C26 1.478(3) . ?
C1 C2 1.432(3) . ?
C1 C6 1.405(3) . ?
C2 C3 1.434(3) . ?
C2 C19 1.434(3) . ?
C3 C4 1.371(3) . ?
C3 C7 1.522(3) . ?
C4 H4 0.9500 . ?
C4 C5 1.414(3) . ?
C5 H5 0.9500 . ?
C5 C6 1.381(3) . ?
C6 C16 1.508(3) . ?
C7 H7A 0.9900 . ?
C7 H7B 0.9900 . ?
C7 C8 1.543(4) . ?
C8 H8A 0.9900 . ?
C8 H8B 0.9900 . ?
C8 C9 1.516(4) . ?
C9 C10 1.382(6) . ?
C9 C14 1.357(5) . ?
C10 H10 0.9500 . ?
C10 C11 1.404(5) . ?
C11 H11 0.9500 . ?
C11 C12 1.393(5) . ?
C12 C13 1.382(5) . ?
C12 C15 1.509(4) . ?
C13 H13 0.9500 . ?
C13 C14 1.384(4) . ?
C14 H14 0.9500 . ?
C15 H15A 0.9900 . ?
C15 H15B 0.9900 . ?
C15 C16 1.562(3) . ?
C16 H16A 0.9900 . ?
C16 H16B 0.9900 . ?
C17 H17 0.9500 . ?
C17 C18 1.388(3) . ?
C18 C19 1.411(3) . ?
C19 C20 1.429(3) . ?
C20 C21 1.414(3) . ?
C20 C25 1.431(3) . ?
C21 H21 0.9500 . ?
C21 C22 1.359(3) . ?
C22 H22 0.9500 . ?
C22 C23 1.401(4) . ?
C23 H23 0.9500 . ?
C23 C24 1.369(3) . ?
C24 H24 0.9500 . ?
C24 C25 1.393(3) . ?
C26 H26A 0.9800 . ?
C26 H26B 0.9800 . ?
C26 H26C 0.9800 . ?
N3 H3 0.8800 . ?
N3 C27 1.376(3) . ?
N3 C44 1.369(3) . ?
N4 C43 1.335(3) . ?
N4 C51 1.399(3) . ?
N4 C52 1.473(3) . ?
C27 C28 1.427(3) . ?
C27 C32 1.409(3) . ?
C28 C29 1.426(3) . ?
C28 C45 1.429(3) . ?
C29 C30 1.377(3) . ?
C29 C33 1.524(3) . ?
C30 H30 0.9500 . ?
C30 C31 1.405(3) . ?
C31 H31 0.9500 . ?
C31 C32 1.382(3) . ?
C32 C42 1.509(3) . ?
C33 H33A 0.9900 . ?
C33 H33B 0.9900 . ?
C33 C34 1.569(3) . ?
C34 H34A 0.9900 . ?
C34 H34B 0.9900 . ?
C34 C35 1.508(3) . ?
C35 C36 1.395(3) . ?
C35 C40 1.395(3) . ?
C36 H36 0.9500 . ?
C36 C37 1.387(3) . ?
C37 H37 0.9500 . ?
C37 C38 1.390(4) . ?
C38 C39 1.392(3) . ?
C38 C41 1.507(3) . ?
C39 H39 0.9500 . ?
C39 C40 1.391(3) . ?
C40 H40 0.9500 . ?
C41 H41A 0.9900 . ?
C41 H41B 0.9900 . ?
C41 C42 1.578(3) . ?
C42 H42A 0.9900 . ?
C42 H42B 0.9900 . ?
C43 H43 0.9500 . ?
C43 C44 1.384(3) . ?
C44 C45 1.409(3) . ?
C45 C46 1.422(3) . ?
C46 C47 1.408(3) . ?
C46 C51 1.422(3) . ?
C47 H47 0.9500 . ?
C47 C48 1.369(3) . ?
C48 H48 0.9500 . ?
C48 C49 1.396(3) . ?
C49 H49 0.9500 . ?
C49 C50 1.363(3) . ?
C50 H50 0.9500 . ?
C50 C51 1.406(3) . ?
C52 H52A 0.9800 . ?
C52 H52B 0.9800 . ?
C52 H52C 0.9800 . ?
N5A C53A 1.121(6) . ?
C53A C54A 1.382(10) . ?
C54A H54A 0.9800 . ?
C54A H54B 0.9800 . ?
C54A H54C 0.9800 . ?
N5B C53B 1.330(14) . ?
C53B C54B 1.762(16) . ?
C54B H54D 0.9800 . ?
C54B H54E 0.9800 . ?
C54B H54F 0.9800 . ?

loop_
_geom_torsion_atom_site_label_1
_geom_torsion_atom_site_label_2
_geom_torsion_atom_site_label_3
_geom_torsion_atom_site_label_4
_geom_torsion
_geom_torsion_site_symmetry_1
_geom_torsion_site_symmetry_2
_geom_torsion_site_symmetry_3
_geom_torsion_site_symmetry_4
_geom_torsion_publ_flag
N1 C1 C2 C3 169.74(17) . . . . ?
N1 C1 C2 C19 -3.9(2) . . . . ?
N1 C1 C6 C5 175.18(18) . . . . ?
N1 C1 C6 C16 -16.2(3) . . . . ?
N1 C18 C19 C2 -2.0(2) . . . . ?
N1 C18 C19 C20 172.58(16) . . . . ?
N2 C17 C18 N1 -175.98(18) . . . . ?
N2 C17 C18 C19 2.2(3) . . . . ?
C1 N1 C18 C17 177.92(19) . . . . ?
C1 N1 C18 C19 -0.5(2) . . . . ?
C1 C2 C3 C4 17.9(3) . . . . ?
C1 C2 C3 C7 -142.4(2) . . . . ?
C1 C2 C19 C18 3.5(2) . . . . ?
C1 C2 C19 C20 -169.4(2) . . . . ?
C1 C6 C16 C15 -83.4(3) . . . . ?
C2 C1 C6 C5 -10.1(3) . . . . ?
C2 C1 C6 C16 158.57(18) . . . . ?
C2 C3 C4 C5 -14.9(3) . . . . ?
C2 C3 C7 C8 61.8(3) . . . . ?
C2 C19 C20 C21 0.4(4) . . . . ?
C2 C19 C20 C25 177.6(2) . . . . ?
C3 C2 C19 C18 -168.4(2) . . . . ?
C3 C2 C19 C20 18.7(4) . . . . ?
C3 C4 C5 C6 -1.5(3) . . . . ?
C3 C7 C8 C9 24.4(5) . . . . ?
C4 C3 C7 C8 -98.2(3) . . . . ?
C4 C5 C6 C1 13.9(3) . . . . ?
C4 C5 C6 C16 -154.9(2) . . . . ?
C5 C6 C16 C15 84.5(3) . . . . ?
C6 C1 C2 C3 -5.8(3) . . . . ?
C6 C1 C2 C19 -179.46(17) . . . . ?
C7 C3 C4 C5 146.6(2) . . . . ?
C7 C8 C9 C10 66.1(4) . . . . ?
C7 C8 C9 C14 -102.0(4) . . . . ?
C8 C9 C10 C11 -154.7(3) . . . . ?
C8 C9 C14 C13 155.7(3) . . . . ?
C9 C10 C11 C12 -0.3(4) . . . . ?
C10 C9 C14 C13 -13.1(4) . . . . ?
C10 C11 C12 C13 -13.5(4) . . . . ?
C10 C11 C12 C15 152.3(3) . . . . ?
C11 C12 C13 C14 14.2(4) . . . . ?
C11 C12 C15 C16 -83.7(4) . . . . ?
C12 C13 C14 C9 -0.8(4) . . . . ?
C12 C15 C16 C6 1.8(4) . . . . ?
C13 C12 C15 C16 81.9(4) . . . . ?
C14 C9 C10 C11 13.6(4) . . . . ?
C15 C12 C13 C14 -151.9(2) . . . . ?
C17 N2 C25 C20 -2.6(3) . . . . ?
C17 N2 C25 C24 175.97(19) . . . . ?
C17 C18 C19 C2 179.57(18) . . . . ?
C17 C18 C19 C20 -5.9(3) . . . . ?
C18 N1 C1 C2 2.8(2) . . . . ?
C18 N1 C1 C6 178.13(18) . . . . ?
C18 C19 C20 C21 -171.90(18) . . . . ?
C18 C19 C20 C25 5.2(3) . . . . ?
C19 C2 C3 C4 -170.9(2) . . . . ?
C19 C2 C3 C7 28.7(3) . . . . ?
C19 C20 C21 C22 -179.7(2) . . . . ?
C19 C20 C25 N2 -1.3(3) . . . . ?
C19 C20 C25 C24 -179.86(18) . . . . ?
C20 C21 C22 C23 -1.2(3) . . . . ?
C21 C20 C25 N2 176.09(17) . . . . ?
C21 C20 C25 C24 -2.5(3) . . . . ?
C21 C22 C23 C24 -1.5(4) . . . . ?
C22 C23 C24 C25 2.0(3) . . . . ?
C23 C24 C25 N2 -178.56(19) . . . . ?
C23 C24 C25 C20 0.0(3) . . . . ?
C25 N2 C17 C18 2.2(3) . . . . ?
C25 C20 C21 C22 3.1(3) . . . . ?
C26 N2 C17 C18 -178.86(18) . . . . ?
C26 N2 C25 C20 178.44(17) . . . . ?
C26 N2 C25 C24 -2.9(3) . . . . ?
N3 C27 C28 C29 166.80(16) . . . . ?
N3 C27 C28 C45 -2.98(19) . . . . ?
N3 C27 C32 C31 178.04(18) . . . . ?
N3 C27 C32 C42 -14.7(3) . . . . ?
N3 C44 C45 C28 -3.3(2) . . . . ?
N3 C44 C45 C46 173.42(15) . . . . ?
N4 C43 C44 N3 -179.70(17) . . . . ?
N4 C43 C44 C45 1.4(3) . . . . ?
C27 N3 C44 C43 -177.49(18) . . . . ?
C27 N3 C44 C45 1.5(2) . . . . ?
C27 C28 C29 C30 18.0(2) . . . . ?
C27 C28 C29 C33 -141.97(18) . . . . ?
C27 C28 C45 C44 3.76(19) . . . . ?
C27 C28 C45 C46 -172.1(2) . . . . ?
C27 C32 C42 C41 -78.5(3) . . . . ?
C28 C27 C32 C31 -9.4(3) . . . . ?
C28 C27 C32 C42 157.85(18) . . . . ?
C28 C29 C30 C31 -13.7(3) . . . . ?
C28 C29 C33 C34 52.0(2) . . . . ?
C28 C45 C46 C47 8.2(3) . . . . ?
C28 C45 C46 C51 -175.60(19) . . . . ?
C29 C28 C45 C44 -163.5(2) . . . . ?
C29 C28 C45 C46 20.7(4) . . . . ?
C29 C30 C31 C32 -3.2(3) . . . . ?
C29 C33 C34 C35 31.2(2) . . . . ?
C30 C29 C33 C34 -107.6(2) . . . . ?
C30 C31 C32 C27 14.5(3) . . . . ?
C30 C31 C32 C42 -152.71(19) . . . . ?
C31 C32 C42 C41 87.8(3) . . . . ?
C32 C27 C28 C29 -6.9(3) . . . . ?
C32 C27 C28 C45 -176.66(16) . . . . ?
C33 C29 C30 C31 147.30(19) . . . . ?
C33 C34 C35 C36 55.2(2) . . . . ?
C33 C34 C35 C40 -110.6(2) . . . . ?
C34 C35 C36 C37 -152.92(19) . . . . ?
C34 C35 C40 C39 153.17(19) . . . . ?
C35 C36 C37 C38 0.2(3) . . . . ?
C36 C35 C40 C39 -13.0(3) . . . . ?
C36 C37 C38 C39 -14.0(3) . . . . ?
C36 C37 C38 C41 153.0(2) . . . . ?
C37 C38 C39 C40 14.4(3) . . . . ?
C37 C38 C41 C42 -80.3(3) . . . . ?
C38 C39 C40 C35 -0.8(3) . . . . ?
C38 C41 C42 C32 3.3(3) . . . . ?
C39 C38 C41 C42 86.3(3) . . . . ?
C40 C35 C36 C37 13.4(3) . . . . ?
C41 C38 C39 C40 -152.5(2) . . . . ?
C43 N4 C51 C46 -1.7(3) . . . . ?
C43 N4 C51 C50 176.62(17) . . . . ?
C43 C44 C45 C28 175.71(17) . . . . ?
C43 C44 C45 C46 -7.5(3) . . . . ?
C44 N3 C27 C28 1.0(2) . . . . ?
C44 N3 C27 C32 174.39(17) . . . . ?
C44 C45 C46 C47 -167.32(17) . . . . ?
C44 C45 C46 C51 8.9(2) . . . . ?
C45 C28 C29 C30 -175.98(19) . . . . ?
C45 C28 C29 C33 24.0(3) . . . . ?
C45 C46 C47 C48 -178.38(18) . . . . ?
C45 C46 C51 N4 -4.6(3) . . . . ?
C45 C46 C51 C50 177.08(17) . . . . ?
C46 C47 C48 C49 -0.6(3) . . . . ?
C47 C46 C51 N4 171.84(16) . . . . ?
C47 C46 C51 C50 -6.5(3) . . . . ?
C47 C48 C49 C50 -3.3(3) . . . . ?
C48 C49 C50 C51 2.1(3) . . . . ?
C49 C50 C51 N4 -175.42(18) . . . . ?
C49 C50 C51 C46 2.9(3) . . . . ?
C51 N4 C43 C44 3.3(3) . . . . ?
C51 C46 C47 C48 5.4(3) . . . . ?
C52 N4 C43 C44 -178.85(17) . . . . ?
C52 N4 C51 C46 -179.46(16) . . . . ?
C52 N4 C51 C50 -1.2(3) . . . . ?
